data_7220747
loop_
_publ_author_name
'Peng, Jing'
'Yang, Hai-Jian'
'Wei, Zidong'
'Guo, Cunyue'

_publ_section_title
;
 Metal Complexes Bearing 2-(Imidazole-2-yl)phenol Ligands: Synthesis,
 Characterization and Catalytic Performance in the Fixation of Carbon
 Dioxide with Epoxides
;
_journal_name_full 'RSC Adv.'
_journal_paper_doi 10.1039/C5RA08237D
_journal_year 2015
_chemical_formula_sum 'C52 H45 N7 O5 Zn2'
_chemical_formula_weight 978.69
_chemical_name_systematic
; 
 ? 
;
_space_group_IT_number 14
_symmetry_cell_setting monoclinic
_symmetry_space_group_name_Hall '-P 2ybc'
_symmetry_space_group_name_H-M 'P 1 21/c 1'
_atom_sites_solution_hydrogens geom
_atom_sites_solution_primary direct
_atom_sites_solution_secondary difmap
_audit_creation_method SHELXL-97
_audit_update_record
;
2015-05-07 deposited with the CCDC.
2015-06-10 downloaded from the CCDC.
;
_cell_angle_alpha 90.00
_cell_angle_beta 110.243(2)
_cell_angle_gamma 90.00
_cell_formula_units_Z 4
_cell_length_a 24.117(2)
_cell_length_b 10.5010(11)
_cell_length_c 19.2996(19)
_cell_measurement_reflns_used 7133
_cell_measurement_temperature 293(2)
_cell_measurement_theta_max 24.54
_cell_measurement_theta_min 2.24
_cell_volume 4585.8(8)
_computing_cell_refinement 'Bruker SAINT'
_computing_data_collection 'Bruker APEX2'
_computing_data_reduction 'Bruker SAINT'
_computing_molecular_graphics 'Bruker SHELXTL'
_computing_publication_material 'Bruker SHELXTL'
_computing_structure_refinement 'SHELXL-97 (Sheldrick, 1997)'
_computing_structure_solution 'SHELXS-97 (Sheldrick, 1990)'
_diffrn_ambient_temperature 293(2)
_diffrn_measured_fraction_theta_full 0.996
_diffrn_measured_fraction_theta_max 0.996
_diffrn_measurement_device_type 'Bruker APEX-II CCD'
_diffrn_measurement_method '\f and \w scans'
_diffrn_radiation_monochromator graphite
_diffrn_radiation_source 'fine-focus sealed tube'
_diffrn_radiation_type MoK\a
_diffrn_radiation_wavelength 0.71073
_diffrn_reflns_av_R_equivalents 0.0550
_diffrn_reflns_av_sigmaI/netI 0.0555
_diffrn_reflns_limit_h_max 29
_diffrn_reflns_limit_h_min -30
_diffrn_reflns_limit_k_max 13
_diffrn_reflns_limit_k_min -13
_diffrn_reflns_limit_l_max 24
_diffrn_reflns_limit_l_min -24
_diffrn_reflns_number 36849
_diffrn_reflns_theta_full 26.97
_diffrn_reflns_theta_max 26.97
_diffrn_reflns_theta_min 1.80
_diffrn_standards_number 0
_exptl_absorpt_coefficient_mu 1.103
_exptl_absorpt_correction_T_max 0.8977
_exptl_absorpt_correction_T_min 0.8699
_exptl_absorpt_correction_type none
_exptl_crystal_density_diffrn 1.418
_exptl_crystal_density_meas 0
_exptl_crystal_density_method 'not measured'
_exptl_crystal_F_000 2024
_exptl_crystal_size_max 0.13
_exptl_crystal_size_mid 0.12
_exptl_crystal_size_min 0.10
_refine_diff_density_max 0.478
_refine_diff_density_min -0.418
_refine_diff_density_rms 0.069
_refine_ls_extinction_method none
_refine_ls_goodness_of_fit_ref 1.024
_refine_ls_hydrogen_treatment mixed
_refine_ls_matrix_type full
_refine_ls_number_parameters 583
_refine_ls_number_reflns 9943
_refine_ls_number_restraints 0
_refine_ls_restrained_S_all 1.024
_refine_ls_R_factor_all 0.0854
_refine_ls_R_factor_gt 0.0495
_refine_ls_shift/su_max 0.001
_refine_ls_shift/su_mean 0.000
_refine_ls_structure_factor_coef Fsqd
_refine_ls_weighting_details 'calc w=1/[\s^2^(Fo^2^)+(0.0729P)^2^+1.9109P] where P=(Fo^2^+2Fc^2^)/3'
_refine_ls_weighting_scheme calc
_refine_ls_wR_factor_gt 0.1274
_refine_ls_wR_factor_ref 0.1437
_reflns_number_gt 6726
_reflns_number_total 9943
_reflns_threshold_expression >2sigma(I)
_cod_data_source_file c5ra08237d2.cif
_cod_data_source_block t
_cod_depositor_comments
;
The following automatic conversions were performed:

'_symmetry_cell_setting' value 'Monoclinic' changed to 'monoclinic'
according to
/usr/data/users/saulius/crontab/automatic-downloads/rss-feeds/RSC/lib/dictionaries/cif_core.dic
dictionary named 'cif_core.dic' version 2.4.2 from 2011-04-26.

Automatic conversion script
Id: cif_fix_values 3271 2015-04-21 07:52:19Z andrius 
;
_cod_original_sg_symbol_H-M P2(1)/c
_cod_database_code 7220747

loop_
_symmetry_equiv_pos_as_xyz
'x, y, z'
'-x, y+1/2, -z+1/2'
'-x, -y, -z'
'x, -y-1/2, z-1/2'

loop_
_atom_site_label
_atom_site_type_symbol
_atom_site_fract_x
_atom_site_fract_y
_atom_site_fract_z
_atom_site_U_iso_or_equiv
_atom_site_adp_type
_atom_site_occupancy
_atom_site_symmetry_multiplicity
_atom_site_calc_flag
_atom_site_refinement_flags
Zn1 Zn 0.824520(18) 0.85250(4) 0.23593(2) 0.04104(13) Uani 1 1 d .
Zn2 Zn 0.339552(18) 0.78578(4) 0.10472(2) 0.03861(13) Uani 1 1 d .
C1 C 0.85034(16) 1.1171(3) 0.2546(2) 0.0410(8) Uani 1 1 d .
C2 C 0.87512(18) 1.2346(4) 0.2821(2) 0.0489(10) Uani 1 1 d .
H2 H 0.9146 1.2383 0.3123 0.059 Uiso 1 1 calc R
C3 C 0.8428(2) 1.3449(4) 0.2657(2) 0.0531(10) Uani 1 1 d .
H3 H 0.8605 1.4216 0.2855 0.064 Uiso 1 1 calc R
C4 C 0.7839(2) 1.3436(4) 0.2200(2) 0.0542(10) Uani 1 1 d .
H4 H 0.7619 1.4185 0.2099 0.065 Uiso 1 1 calc R
C5 C 0.75840(18) 1.2295(4) 0.1899(2) 0.0459(9) Uani 1 1 d .
H5 H 0.7190 1.2277 0.1593 0.055 Uiso 1 1 calc R
C6 C 0.79070(15) 1.1177(3) 0.20446(18) 0.0369(8) Uani 1 1 d .
C7 C 0.72432(16) 0.9820(3) 0.1161(2) 0.0406(8) Uani 1 1 d .
H7 H 0.7067 1.0555 0.0912 0.049 Uiso 1 1 calc R
C8 C 0.69894(14) 0.8609(3) 0.08503(18) 0.0348(7) Uani 1 1 d .
C9 C 0.72275(15) 0.7405(3) 0.11250(19) 0.0361(8) Uani 1 1 d .
C10 C 0.69159(16) 0.6322(3) 0.07712(19) 0.0405(8) Uani 1 1 d .
H10 H 0.7067 0.5519 0.0936 0.049 Uiso 1 1 calc R
C11 C 0.63926(16) 0.6420(3) 0.01874(19) 0.0401(8) Uani 1 1 d .
H11 H 0.6190 0.5681 -0.0019 0.048 Uiso 1 1 calc R
C12 C 0.61559(15) 0.7600(3) -0.01055(18) 0.0357(8) Uani 1 1 d .
C13 C 0.64586(15) 0.8669(3) 0.02244(18) 0.0373(8) Uani 1 1 d .
H13 H 0.6313 0.9463 0.0033 0.045 Uiso 1 1 calc R
C14 C 0.55677(15) 0.7678(4) -0.07312(18) 0.0395(8) Uani 1 1 d .
H14A H 0.5543 0.6986 -0.1074 0.047 Uiso 1 1 calc R
H14B H 0.5551 0.8471 -0.0995 0.047 Uiso 1 1 calc R
C15 C 0.50350(15) 0.7608(3) -0.04787(17) 0.0338(7) Uani 1 1 d .
C16 C 0.45451(15) 0.6865(3) -0.08641(18) 0.0356(8) Uani 1 1 d .
H16 H 0.4548 0.6413 -0.1277 0.043 Uiso 1 1 calc R
C17 C 0.40611(16) 0.6784(3) -0.06507(19) 0.0413(8) Uani 1 1 d .
H17 H 0.3741 0.6295 -0.0931 0.050 Uiso 1 1 calc R
C18 C 0.40309(15) 0.7419(3) -0.00166(18) 0.0367(8) Uani 1 1 d .
C19 C 0.45309(15) 0.8170(3) 0.03841(17) 0.0322(7) Uani 1 1 d .
C20 C 0.50105(15) 0.8244(3) 0.01324(18) 0.0341(7) Uani 1 1 d .
H20 H 0.5330 0.8753 0.0394 0.041 Uiso 1 1 calc R
C21 C 0.45756(15) 0.8885(3) 0.10397(18) 0.0360(7) Uani 1 1 d .
H21 H 0.4912 0.9380 0.1249 0.043 Uiso 1 1 calc R
C22 C 0.42391(16) 0.9635(3) 0.19883(17) 0.0351(7) Uani 1 1 d .
C23 C 0.37038(16) 0.9730(3) 0.21396(18) 0.0378(8) Uani 1 1 d .
C24 C 0.37213(18) 1.0468(3) 0.2759(2) 0.0437(9) Uani 1 1 d .
H24 H 0.3379 1.0563 0.2872 0.052 Uiso 1 1 calc R
C25 C 0.42315(19) 1.1045(3) 0.3197(2) 0.0472(9) Uani 1 1 d .
H25 H 0.4230 1.1521 0.3603 0.057 Uiso 1 1 calc R
C26 C 0.47444(19) 1.0932(4) 0.3046(2) 0.0496(10) Uani 1 1 d .
H26 H 0.5088 1.1326 0.3349 0.060 Uiso 1 1 calc R
C27 C 0.47476(18) 1.0229(4) 0.2441(2) 0.0473(9) Uani 1 1 d .
H27 H 0.5095 1.0156 0.2337 0.057 Uiso 1 1 calc R
C28 C 0.8942(2) 0.6357(4) 0.2013(3) 0.0665(13) Uani 1 1 d .
H28 H 0.8571 0.6125 0.1691 0.080 Uiso 1 1 calc R
C29 C 0.9427(2) 0.5635(5) 0.2029(3) 0.0833(17) Uani 1 1 d .
H29 H 0.9383 0.4954 0.1706 0.100 Uiso 1 1 calc R
C30 C 0.9969(2) 0.5934(5) 0.2523(3) 0.0722(14) Uani 1 1 d .
H30 H 1.0299 0.5443 0.2557 0.087 Uiso 1 1 calc R
C31 C 1.0019(2) 0.6962(5) 0.2965(3) 0.0724(14) Uani 1 1 d .
H31 H 1.0386 0.7194 0.3300 0.087 Uiso 1 1 calc R
C32 C 0.9524(2) 0.7658(5) 0.2914(3) 0.0637(12) Uani 1 1 d .
H32 H 0.9563 0.8361 0.3220 0.076 Uiso 1 1 calc R
C33 C 0.77444(19) 0.7001(4) 0.3310(3) 0.0585(11) Uani 1 1 d .
H33 H 0.7639 0.6471 0.2899 0.070 Uiso 1 1 calc R
C34 C 0.7575(2) 0.6663(5) 0.3885(3) 0.0739(14) Uani 1 1 d .
H34 H 0.7363 0.5917 0.3870 0.089 Uiso 1 1 calc R
C35 C 0.8044(3) 0.8511(6) 0.4498(3) 0.103(2) Uani 1 1 d .
H35 H 0.8156 0.9050 0.4906 0.123 Uiso 1 1 calc R
C36 C 0.7724(3) 0.7452(6) 0.4491(3) 0.0877(17) Uani 1 1 d .
H36 H 0.7606 0.7259 0.4890 0.105 Uiso 1 1 calc R
C37 C 0.8204(2) 0.8782(5) 0.3888(3) 0.0722(14) Uani 1 1 d .
H37 H 0.8425 0.9510 0.3897 0.087 Uiso 1 1 calc R
C38 C 0.35242(19) 0.5070(4) 0.1522(2) 0.0568(11) Uani 1 1 d .
H38 H 0.3450 0.4926 0.1022 0.068 Uiso 1 1 calc R
C39 C 0.3596(2) 0.4034(4) 0.1985(3) 0.0703(13) Uani 1 1 d .
H39 H 0.3570 0.3210 0.1799 0.084 Uiso 1 1 calc R
C40 C 0.3707(2) 0.4237(4) 0.2722(3) 0.0652(12) Uani 1 1 d .
H40 H 0.3751 0.3553 0.3043 0.078 Uiso 1 1 calc R
C41 C 0.37499(19) 0.5449(4) 0.2976(2) 0.0576(11) Uani 1 1 d .
H41 H 0.3832 0.5608 0.3476 0.069 Uiso 1 1 calc R
C42 C 0.36707(18) 0.6438(4) 0.2488(2) 0.0480(9) Uani 1 1 d .
H42 H 0.3696 0.7266 0.2667 0.058 Uiso 1 1 calc R
C43 C 0.20969(18) 0.7428(4) 0.0854(2) 0.0535(10) Uani 1 1 d .
H43 H 0.2232 0.7658 0.1350 0.064 Uiso 1 1 calc R
C44 C 0.15170(19) 0.7070(5) 0.0531(2) 0.0585(11) Uani 1 1 d .
H44 H 0.1269 0.7042 0.0807 0.070 Uiso 1 1 calc R
C45 C 0.1307(2) 0.6754(5) -0.0207(2) 0.0630(12) Uani 1 1 d .
H45 H 0.0913 0.6524 -0.0440 0.076 Uiso 1 1 calc R
C46 C 0.1693(2) 0.6787(5) -0.0591(2) 0.0701(14) Uani 1 1 d .
H46 H 0.1565 0.6580 -0.1090 0.084 Uiso 1 1 calc R
C47 C 0.22667(19) 0.7128(5) -0.0225(2) 0.0591(11) Uani 1 1 d .
H47 H 0.2526 0.7127 -0.0487 0.071 Uiso 1 1 calc R
N1 N 0.76965(12) 0.9957(3) 0.17593(16) 0.0382(7) Uani 1 1 d .
N2 N 0.41849(12) 0.8890(3) 0.13573(15) 0.0349(6) Uani 1 1 d .
N3 N 0.89883(14) 0.7361(3) 0.24381(18) 0.0453(7) Uani 1 1 d .
N4 N 0.80537(14) 0.8051(3) 0.32980(17) 0.0446(7) Uani 1 1 d .
N5 N 0.35571(13) 0.6266(3) 0.17592(16) 0.0416(7) Uani 1 1 d .
N6 N 0.24767(14) 0.7461(3) 0.04842(16) 0.0457(8) Uani 1 1 d .
N7 N 1.0236(2) 1.2796(4) 0.4413(3) 0.128(2) Uani 1 1 d G
C48 C 1.0513(3) 1.3526(6) 0.4027(2) 0.135(3) Uani 1 1 d G
H48 H 1.0440 1.3366 0.3529 0.162 Uiso 1 1 calc R
C49 C 1.0898(3) 1.4494(5) 0.4385(4) 0.171(4) Uani 1 1 d G
H49 H 1.1083 1.4983 0.4126 0.205 Uiso 1 1 calc R
C50 C 1.1008(2) 1.4733(5) 0.5129(4) 0.178(5) Uani 1 1 d G
H50 H 1.1266 1.5381 0.5368 0.214 Uiso 1 1 calc R
C51 C 1.0731(3) 1.4003(6) 0.5515(2) 0.149(4) Uani 1 1 d G
H51 H 1.0804 1.4162 0.6013 0.179 Uiso 1 1 calc R
C52 C 1.0345(2) 1.3034(6) 0.5157(3) 0.129(3) Uani 1 1 d G
H52 H 1.0160 1.2546 0.5415 0.155 Uiso 1 1 calc R
O1 O 0.87876(11) 1.0074(3) 0.27307(16) 0.0523(7) Uani 1 1 d .
O2 O 0.77211(12) 0.7245(2) 0.16859(15) 0.0523(7) Uani 1 1 d .
O3 O 0.35556(11) 0.7283(3) 0.01582(14) 0.0520(7) Uani 1 1 d .
O4 O 0.32253(11) 0.9141(2) 0.17214(14) 0.0440(6) Uani 1 1 d .
O5 O 0.9802(3) 1.0077(5) 0.4162(3) 0.146(2) Uani 1 1 d .
H5A H 0.9524 1.0069 0.3769 0.219 Uiso 1 1 d R
H5B H 0.9923 1.0812 0.4234 0.219 Uiso 1 1 d R

loop_
_atom_site_aniso_label
_atom_site_aniso_U_11
_atom_site_aniso_U_22
_atom_site_aniso_U_33
_atom_site_aniso_U_23
_atom_site_aniso_U_13
_atom_site_aniso_U_12
Zn1 0.0337(2) 0.0417(2) 0.0471(3) 0.00019(19) 0.01326(19) 0.00106(18)
Zn2 0.0405(2) 0.0420(2) 0.0341(2) -0.00298(18) 0.01387(18) -0.00442(19)
C1 0.041(2) 0.042(2) 0.044(2) -0.0029(16) 0.0200(17) -0.0068(16)
C2 0.049(2) 0.052(2) 0.047(2) -0.0075(18) 0.0189(19) -0.0153(19)
C3 0.073(3) 0.041(2) 0.051(2) -0.0100(18) 0.028(2) -0.014(2)
C4 0.076(3) 0.039(2) 0.049(2) -0.0031(18) 0.024(2) 0.004(2)
C5 0.052(2) 0.045(2) 0.0387(19) -0.0003(17) 0.0132(18) -0.0005(18)
C6 0.042(2) 0.0373(19) 0.0354(18) -0.0006(14) 0.0178(16) -0.0041(15)
C7 0.042(2) 0.0370(19) 0.044(2) 0.0027(16) 0.0160(17) -0.0003(16)
C8 0.0319(18) 0.0387(19) 0.0357(17) -0.0009(15) 0.0143(14) -0.0024(15)
C9 0.0358(19) 0.0396(19) 0.0356(18) -0.0018(14) 0.0159(15) 0.0017(15)
C10 0.047(2) 0.0346(19) 0.0400(19) 0.0006(15) 0.0148(17) 0.0032(16)
C11 0.045(2) 0.042(2) 0.0385(19) -0.0056(16) 0.0208(17) -0.0050(17)
C12 0.0369(19) 0.043(2) 0.0317(17) -0.0026(14) 0.0172(15) -0.0017(15)
C13 0.0378(19) 0.0393(19) 0.0362(18) 0.0029(15) 0.0145(15) 0.0018(15)
C14 0.042(2) 0.052(2) 0.0251(16) -0.0029(15) 0.0125(15) -0.0011(17)
C15 0.0363(18) 0.0374(18) 0.0258(16) 0.0025(13) 0.0082(14) 0.0014(14)
C16 0.041(2) 0.0371(18) 0.0268(16) -0.0055(13) 0.0101(15) -0.0002(15)
C17 0.041(2) 0.043(2) 0.0356(19) -0.0103(15) 0.0075(16) -0.0121(16)
C18 0.040(2) 0.0387(19) 0.0312(17) -0.0013(14) 0.0118(15) -0.0030(15)
C19 0.0381(19) 0.0285(16) 0.0297(16) -0.0005(13) 0.0113(14) 0.0011(13)
C20 0.0340(18) 0.0343(18) 0.0319(17) -0.0060(14) 0.0089(14) -0.0041(14)
C21 0.0380(19) 0.0345(18) 0.0342(17) -0.0043(14) 0.0107(15) -0.0049(14)
C22 0.049(2) 0.0306(17) 0.0279(16) -0.0016(13) 0.0157(15) -0.0012(15)
C23 0.051(2) 0.0280(17) 0.0359(18) 0.0057(14) 0.0173(17) 0.0053(16)
C24 0.061(2) 0.0341(19) 0.042(2) -0.0008(16) 0.0254(19) 0.0085(17)
C25 0.075(3) 0.0347(19) 0.0334(19) -0.0011(15) 0.021(2) 0.0083(19)
C26 0.065(3) 0.046(2) 0.036(2) -0.0121(17) 0.0154(19) -0.0116(19)
C27 0.052(2) 0.049(2) 0.046(2) -0.0092(17) 0.0224(18) -0.0103(18)
C28 0.044(2) 0.058(3) 0.094(4) -0.016(3) 0.021(2) 0.000(2)
C29 0.055(3) 0.068(3) 0.130(5) -0.035(3) 0.036(3) 0.003(2)
C30 0.044(3) 0.070(3) 0.109(4) 0.004(3) 0.035(3) 0.013(2)
C31 0.039(3) 0.080(4) 0.086(4) -0.002(3) 0.007(2) 0.011(2)
C32 0.049(3) 0.067(3) 0.065(3) -0.011(2) 0.008(2) 0.010(2)
C33 0.057(3) 0.055(3) 0.063(3) -0.008(2) 0.020(2) -0.014(2)
C34 0.080(3) 0.067(3) 0.085(4) 0.007(3) 0.041(3) -0.023(3)
C35 0.159(6) 0.089(4) 0.087(4) -0.035(3) 0.077(4) -0.041(4)
C36 0.110(5) 0.095(4) 0.084(4) 0.002(3) 0.068(4) -0.013(4)
C37 0.103(4) 0.059(3) 0.072(3) -0.019(2) 0.052(3) -0.031(3)
C38 0.065(3) 0.051(3) 0.058(3) -0.014(2) 0.026(2) -0.006(2)
C39 0.084(4) 0.035(2) 0.101(4) -0.008(2) 0.044(3) -0.004(2)
C40 0.074(3) 0.046(3) 0.086(3) 0.018(2) 0.041(3) 0.007(2)
C41 0.072(3) 0.053(3) 0.054(2) 0.014(2) 0.030(2) 0.014(2)
C42 0.064(3) 0.039(2) 0.045(2) 0.0022(17) 0.023(2) 0.0067(18)
C43 0.053(3) 0.068(3) 0.043(2) 0.0024(19) 0.021(2) 0.009(2)
C44 0.045(2) 0.082(3) 0.053(2) 0.007(2) 0.024(2) 0.003(2)
C45 0.045(2) 0.086(3) 0.054(3) 0.002(2) 0.012(2) -0.003(2)
C46 0.052(3) 0.114(4) 0.038(2) -0.009(2) 0.009(2) -0.015(3)
C47 0.048(2) 0.093(3) 0.038(2) -0.003(2) 0.0179(19) -0.011(2)
N1 0.0366(16) 0.0364(16) 0.0428(17) -0.0023(13) 0.0154(14) -0.0014(13)
N2 0.0414(16) 0.0329(15) 0.0308(14) -0.0041(12) 0.0131(13) -0.0036(12)
N3 0.0400(18) 0.0472(19) 0.0492(18) 0.0008(15) 0.0160(15) 0.0057(14)
N4 0.0457(18) 0.0441(18) 0.0475(18) -0.0041(14) 0.0203(15) -0.0040(14)
N5 0.0483(19) 0.0378(17) 0.0423(17) -0.0034(13) 0.0202(14) -0.0018(14)
N6 0.0435(18) 0.058(2) 0.0351(16) 0.0004(14) 0.0129(14) -0.0015(15)
N7 0.153(6) 0.116(5) 0.096(4) -0.014(4) 0.021(4) -0.022(4)
C48 0.195(9) 0.099(6) 0.116(6) 0.006(5) 0.062(6) 0.000(6)
C49 0.151(8) 0.103(7) 0.205(11) 0.064(7) -0.005(7) -0.015(6)
C50 0.178(9) 0.077(5) 0.181(10) 0.008(6) -0.062(8) -0.021(6)
C51 0.172(9) 0.095(6) 0.128(7) -0.026(5) -0.014(6) 0.001(6)
C52 0.126(6) 0.153(7) 0.091(5) -0.015(5) 0.016(4) -0.013(6)
O1 0.0344(14) 0.0459(16) 0.0728(19) -0.0029(13) 0.0137(13) -0.0044(12)
O2 0.0430(15) 0.0426(15) 0.0596(17) -0.0010(13) 0.0031(13) 0.0072(12)
O3 0.0446(15) 0.0745(19) 0.0410(14) -0.0206(13) 0.0200(12) -0.0187(14)
O4 0.0411(14) 0.0422(14) 0.0492(14) -0.0086(12) 0.0161(12) 0.0009(12)
O5 0.198(5) 0.134(4) 0.126(4) -0.022(3) 0.081(4) -0.056(4)

loop_
_atom_type_symbol
_atom_type_description
_atom_type_scat_dispersion_real
_atom_type_scat_dispersion_imag
_atom_type_scat_source
C C 0.0033 0.0016 'International Tables Vol C Tables 4.2.6.8 and 6.1.1.4'
H H 0.0000 0.0000 'International Tables Vol C Tables 4.2.6.8 and 6.1.1.4'
N N 0.0061 0.0033 'International Tables Vol C Tables 4.2.6.8 and 6.1.1.4'
O O 0.0106 0.0060 'International Tables Vol C Tables 4.2.6.8 and 6.1.1.4'
Zn Zn 0.2839 1.4301 'International Tables Vol C Tables 4.2.6.8 and 6.1.1.4'

loop_
_geom_angle_atom_site_label_1
_geom_angle_atom_site_label_2
_geom_angle_atom_site_label_3
_geom_angle
O2 Zn1 O1 161.22(12)
O2 Zn1 N1 89.23(11)
O1 Zn1 N1 80.04(11)
O2 Zn1 N4 97.18(12)
O1 Zn1 N4 101.09(12)
N1 Zn1 N4 111.68(12)
O2 Zn1 N3 89.28(12)
O1 Zn1 N3 90.64(11)
N1 Zn1 N3 144.59(12)
N4 Zn1 N3 103.60(12)
O3 Zn2 O4 155.47(12)
O3 Zn2 N2 88.55(10)
O4 Zn2 N2 80.62(10)
O3 Zn2 N5 106.00(12)
O4 Zn2 N5 98.17(11)
N2 Zn2 N5 106.21(11)
O3 Zn2 N6 88.79(11)
O4 Zn2 N6 92.95(11)
N2 Zn2 N6 157.67(12)
N5 Zn2 N6 95.83(12)
O1 C1 C2 123.6(4)
O1 C1 C6 119.5(3)
C2 C1 C6 116.9(4)
C3 C2 C1 121.7(4)
C3 C2 H2 119.2
C1 C2 H2 119.2
C2 C3 C4 120.9(4)
C2 C3 H3 119.5
C4 C3 H3 119.5
C5 C4 C3 119.0(4)
C5 C4 H4 120.5
C3 C4 H4 120.5
C4 C5 C6 120.9(4)
C4 C5 H5 119.5
C6 C5 H5 119.5
C5 C6 N1 126.0(3)
C5 C6 C1 120.4(3)
N1 C6 C1 113.6(3)
N1 C7 C8 124.9(3)
N1 C7 H7 117.6
C8 C7 H7 117.6
C9 C8 C13 119.1(3)
C9 C8 C7 124.8(3)
C13 C8 C7 116.0(3)
O2 C9 C10 118.5(3)
O2 C9 C8 123.9(3)
C10 C9 C8 117.6(3)
C11 C10 C9 121.6(3)
C11 C10 H10 119.2
C9 C10 H10 119.2
C10 C11 C12 121.9(3)
C10 C11 H11 119.1
C12 C11 H11 119.1
C13 C12 C11 117.4(3)
C13 C12 C14 121.9(3)
C11 C12 C14 120.6(3)
C12 C13 C8 122.4(3)
C12 C13 H13 118.8
C8 C13 H13 118.8
C12 C14 C15 113.8(3)
C12 C14 H14A 108.8
C15 C14 H14A 108.8
C12 C14 H14B 108.8
C15 C14 H14B 108.8
H14A C14 H14B 107.7
C20 C15 C16 116.7(3)
C20 C15 C14 122.8(3)
C16 C15 C14 120.5(3)
C17 C16 C15 121.8(3)
C17 C16 H16 119.1
C15 C16 H16 119.1
C16 C17 C18 122.3(3)
C16 C17 H17 118.8
C18 C17 H17 118.8
O3 C18 C17 118.8(3)
O3 C18 C19 124.9(3)
C17 C18 C19 116.3(3)
C20 C19 C18 119.2(3)
C20 C19 C21 117.0(3)
C18 C19 C21 123.8(3)
C15 C20 C19 123.7(3)
C15 C20 H20 118.1
C19 C20 H20 118.1
N2 C21 C19 125.0(3)
N2 C21 H21 117.5
C19 C21 H21 117.5
C27 C22 N2 126.2(3)
C27 C22 C23 120.5(3)
N2 C22 C23 113.3(3)
O4 C23 C24 122.8(3)
O4 C23 C22 120.5(3)
C24 C23 C22 116.7(3)
C25 C24 C23 121.5(3)
C25 C24 H24 119.3
C23 C24 H24 119.3
C24 C25 C26 121.0(3)
C24 C25 H25 119.5
C26 C25 H25 119.5
C25 C26 C27 119.6(4)
C25 C26 H26 120.2
C27 C26 H26 120.2
C22 C27 C26 120.7(4)
C22 C27 H27 119.6
C26 C27 H27 119.6
N3 C28 C29 122.4(4)
N3 C28 H28 118.8
C29 C28 H28 118.8
C30 C29 C28 119.2(5)
C30 C29 H29 120.4
C28 C29 H29 120.4
C31 C30 C29 118.6(4)
C31 C30 H30 120.7
C29 C30 H30 120.7
C30 C31 C32 119.6(5)
C30 C31 H31 120.2
C32 C31 H31 120.2
N3 C32 C31 122.3(4)
N3 C32 H32 118.9
C31 C32 H32 118.9
N4 C33 C34 123.9(4)
N4 C33 H33 118.0
C34 C33 H33 118.0
C33 C34 C36 118.3(4)
C33 C34 H34 120.8
C36 C34 H34 120.8
C36 C35 C37 119.0(5)
C36 C35 H35 120.5
C37 C35 H35 120.5
C35 C36 C34 119.0(5)
C35 C36 H36 120.5
C34 C36 H36 120.5
N4 C37 C35 122.7(4)
N4 C37 H37 118.7
C35 C37 H37 118.7
N5 C38 C39 122.8(4)
N5 C38 H38 118.6
C39 C38 H38 118.6
C40 C39 C38 119.0(4)
C40 C39 H39 120.5
C38 C39 H39 120.5
C41 C40 C39 119.0(4)
C41 C40 H40 120.5
C39 C40 H40 120.5
C40 C41 C42 119.2(4)
C40 C41 H41 120.4
C42 C41 H41 120.4
N5 C42 C41 123.0(4)
N5 C42 H42 118.5
C41 C42 H42 118.5
N6 C43 C44 122.7(4)
N6 C43 H43 118.7
C44 C43 H43 118.7
C43 C44 C45 119.3(4)
C43 C44 H44 120.3
C45 C44 H44 120.3
C44 C45 C46 118.4(4)
C44 C45 H45 120.8
C46 C45 H45 120.8
C47 C46 C45 118.7(4)
C47 C46 H46 120.6
C45 C46 H46 120.6
N6 C47 C46 123.9(4)
N6 C47 H47 118.1
C46 C47 H47 118.1
C7 N1 C6 121.7(3)
C7 N1 Zn1 126.7(2)
C6 N1 Zn1 111.4(2)
C21 N2 C22 123.1(3)
C21 N2 Zn2 127.2(2)
C22 N2 Zn2 109.7(2)
C28 N3 C32 117.9(4)
C28 N3 Zn1 121.8(3)
C32 N3 Zn1 120.3(3)
C37 N4 C33 117.1(4)
C37 N4 Zn1 122.4(3)
C33 N4 Zn1 120.4(3)
C38 N5 C42 116.9(3)
C38 N5 Zn2 123.2(3)
C42 N5 Zn2 119.8(2)
C47 N6 C43 117.0(4)
C47 N6 Zn2 122.1(3)
C43 N6 Zn2 120.7(3)
C48 N7 C52 120.0
N7 C48 C49 120.0
N7 C48 H48 120.0
C49 C48 H48 120.0
C50 C49 C48 120.0
C50 C49 H49 120.0
C48 C49 H49 120.0
C51 C50 C49 120.0
C51 C50 H50 120.0
C49 C50 H50 120.0
C50 C51 C52 120.0
C50 C51 H51 120.0
C52 C51 H51 120.0
C51 C52 N7 120.0
C51 C52 H52 120.0
N7 C52 H52 120.0
C1 O1 Zn1 112.8(2)
C9 O2 Zn1 129.9(2)
C18 O3 Zn2 129.9(2)
C23 O4 Zn2 112.4(2)
H5A O5 H5B 107.1

loop_
_geom_bond_atom_site_label_1
_geom_bond_atom_site_label_2
_geom_bond_distance
Zn1 O2 1.989(3)
Zn1 O1 2.054(3)
Zn1 N1 2.072(3)
Zn1 N4 2.079(3)
Zn1 N3 2.131(3)
Zn2 O3 1.979(2)
Zn2 O4 2.012(2)
Zn2 N2 2.090(3)
Zn2 N5 2.112(3)
Zn2 N6 2.144(3)
C1 O1 1.325(4)
C1 C2 1.394(5)
C1 C6 1.429(5)
C2 C3 1.371(6)
C2 H2 0.9300
C3 C4 1.389(6)
C3 H3 0.9300
C4 C5 1.380(5)
C4 H4 0.9300
C5 C6 1.382(5)
C5 H5 0.9300
C6 N1 1.418(4)
C7 N1 1.295(4)
C7 C8 1.448(5)
C7 H7 0.9300
C8 C9 1.414(5)
C8 C13 1.425(5)
C9 O2 1.313(4)
C9 C10 1.403(5)
C10 C11 1.374(5)
C10 H10 0.9300
C11 C12 1.399(5)
C11 H11 0.9300
C12 C13 1.370(5)
C12 C14 1.514(5)
C13 H13 0.9300
C14 C15 1.525(5)
C14 H14A 0.9700
C14 H14B 0.9700
C15 C20 1.374(4)
C15 C16 1.397(5)
C16 C17 1.368(5)
C16 H16 0.9300
C17 C18 1.418(5)
C17 H17 0.9300
C18 O3 1.310(4)
C18 C19 1.424(5)
C19 C20 1.403(5)
C19 C21 1.443(4)
C20 H20 0.9300
C21 N2 1.290(4)
C21 H21 0.9300
C22 C27 1.384(5)
C22 N2 1.415(4)
C22 C23 1.422(5)
C23 O4 1.312(4)
C23 C24 1.413(5)
C24 C25 1.370(5)
C24 H24 0.9300
C25 C26 1.370(5)
C25 H25 0.9300
C26 C27 1.384(5)
C26 H26 0.9300
C27 H27 0.9300
C28 N3 1.316(5)
C28 C29 1.384(6)
C28 H28 0.9300
C29 C30 1.363(7)
C29 H29 0.9300
C30 C31 1.354(7)
C30 H30 0.9300
C31 C32 1.374(6)
C31 H31 0.9300
C32 N3 1.338(5)
C32 H32 0.9300
C33 N4 1.335(5)
C33 C34 1.357(6)
C33 H33 0.9300
C34 C36 1.375(7)
C34 H34 0.9300
C35 C36 1.351(8)
C35 C37 1.390(7)
C35 H35 0.9300
C36 H36 0.9300
C37 N4 1.316(5)
C37 H37 0.9300
C38 N5 1.330(5)
C38 C39 1.381(6)
C38 H38 0.9300
C39 C40 1.370(7)
C39 H39 0.9300
C40 C41 1.356(6)
C40 H40 0.9300
C41 C42 1.371(5)
C41 H41 0.9300
C42 N5 1.348(5)
C42 H42 0.9300
C43 N6 1.343(5)
C43 C44 1.372(6)
C43 H43 0.9300
C44 C45 1.376(6)
C44 H44 0.9300
C45 C46 1.377(6)
C45 H45 0.9300
C46 C47 1.367(6)
C46 H46 0.9300
C47 N6 1.332(5)
C47 H47 0.9300
N7 C48 1.3900
N7 C52 1.3900
C48 C49 1.3900
C48 H48 0.9300
C49 C50 1.3900
C49 H49 0.9300
C50 C51 1.3900
C50 H50 0.9300
C51 C52 1.3900
C51 H51 0.9300
C52 H52 0.9300
O5 H5A 0.8200
O5 H5B 0.8199

loop_
_geom_hbond_atom_site_label_D
_geom_hbond_atom_site_label_H
_geom_hbond_atom_site_label_A
_geom_hbond_distance_DH
_geom_hbond_distance_HA
_geom_hbond_distance_DA
_geom_hbond_angle_DHA
O5 H5A O1 0.82 2.17 2.989(6) 179.4
O5 H5B N7 0.82 2.20 3.022(7) 179.1

loop_
_geom_torsion_atom_site_label_1
_geom_torsion_atom_site_label_2
_geom_torsion_atom_site_label_3
_geom_torsion_atom_site_label_4
_geom_torsion
O1 C1 C2 C3 -175.2(3)
C6 C1 C2 C3 4.1(5)
C1 C2 C3 C4 -0.8(6)
C2 C3 C4 C5 -1.3(6)
C3 C4 C5 C6 -0.2(6)
C4 C5 C6 N1 -179.0(3)
C4 C5 C6 C1 3.6(5)
O1 C1 C6 C5 173.8(3)
C2 C1 C6 C5 -5.4(5)
O1 C1 C6 N1 -3.8(4)
C2 C1 C6 N1 176.9(3)
N1 C7 C8 C9 -5.1(5)
N1 C7 C8 C13 174.5(3)
C13 C8 C9 O2 178.2(3)
C7 C8 C9 O2 -2.2(5)
C13 C8 C9 C10 -1.5(5)
C7 C8 C9 C10 178.2(3)
O2 C9 C10 C11 179.1(3)
C8 C9 C10 C11 -1.2(5)
C9 C10 C11 C12 2.8(5)
C10 C11 C12 C13 -1.6(5)
C10 C11 C12 C14 -177.8(3)
C11 C12 C13 C8 -1.1(5)
C14 C12 C13 C8 175.0(3)
C9 C8 C13 C12 2.6(5)
C7 C8 C13 C12 -177.0(3)
C13 C12 C14 C15 -93.7(4)
C11 C12 C14 C15 82.3(4)
C12 C14 C15 C20 42.2(5)
C12 C14 C15 C16 -137.0(3)
C20 C15 C16 C17 0.8(5)
C14 C15 C16 C17 180.0(3)
C15 C16 C17 C18 -1.6(5)
C16 C17 C18 O3 -179.1(3)
C16 C17 C18 C19 1.0(5)
O3 C18 C19 C20 -179.4(3)
C17 C18 C19 C20 0.5(5)
O3 C18 C19 C21 -0.2(5)
C17 C18 C19 C21 179.7(3)
C16 C15 C20 C19 0.8(5)
C14 C15 C20 C19 -178.5(3)
C18 C19 C20 C15 -1.4(5)
C21 C19 C20 C15 179.3(3)
C20 C19 C21 N2 -177.7(3)
C18 C19 C21 N2 3.1(5)
C27 C22 C23 O4 -178.3(3)
N2 C22 C23 O4 1.2(4)
C27 C22 C23 C24 0.9(5)
N2 C22 C23 C24 -179.6(3)
O4 C23 C24 C25 178.3(3)
C22 C23 C24 C25 -0.9(5)
C23 C24 C25 C26 0.4(6)
C24 C25 C26 C27 0.3(6)
N2 C22 C27 C26 -179.8(3)
C23 C22 C27 C26 -0.4(6)
C25 C26 C27 C22 -0.3(6)
N3 C28 C29 C30 2.9(9)
C28 C29 C30 C31 -2.5(9)
C29 C30 C31 C32 1.2(8)
C30 C31 C32 N3 -0.2(8)
N4 C33 C34 C36 0.7(8)
C37 C35 C36 C34 1.2(10)
C33 C34 C36 C35 -1.6(9)
C36 C35 C37 N4 0.3(10)
N5 C38 C39 C40 -0.1(7)
C38 C39 C40 C41 -0.8(7)
C39 C40 C41 C42 1.2(7)
C40 C41 C42 N5 -0.8(7)
N6 C43 C44 C45 -1.4(7)
C43 C44 C45 C46 1.2(7)
C44 C45 C46 C47 0.1(8)
C45 C46 C47 N6 -1.5(8)
C8 C7 N1 C6 -177.6(3)
C8 C7 N1 Zn1 8.4(5)
C5 C6 N1 C7 22.1(5)
C1 C6 N1 C7 -160.4(3)
C5 C6 N1 Zn1 -163.2(3)
C1 C6 N1 Zn1 14.3(3)
O2 Zn1 N1 C7 -4.7(3)
O1 Zn1 N1 C7 159.8(3)
N4 Zn1 N1 C7 -102.1(3)
N3 Zn1 N1 C7 83.0(3)
O2 Zn1 N1 C6 -179.2(2)
O1 Zn1 N1 C6 -14.6(2)
N4 Zn1 N1 C6 83.4(2)
N3 Zn1 N1 C6 -91.5(3)
C19 C21 N2 C22 -178.1(3)
C19 C21 N2 Zn2 1.6(5)
C27 C22 N2 C21 -14.6(5)
C23 C22 N2 C21 165.9(3)
C27 C22 N2 Zn2 165.6(3)
C23 C22 N2 Zn2 -13.9(3)
O3 Zn2 N2 C21 -6.0(3)
O4 Zn2 N2 C21 -163.9(3)
N5 Zn2 N2 C21 100.3(3)
N6 Zn2 N2 C21 -89.2(4)
O3 Zn2 N2 C22 173.8(2)
O4 Zn2 N2 C22 15.9(2)
N5 Zn2 N2 C22 -79.9(2)
N6 Zn2 N2 C22 90.5(3)
C29 C28 N3 C32 -1.9(7)
C29 C28 N3 Zn1 176.2(4)
C31 C32 N3 C28 0.5(7)
C31 C32 N3 Zn1 -177.6(4)
O2 Zn1 N3 C28 9.0(4)
O1 Zn1 N3 C28 -152.2(4)
N1 Zn1 N3 C28 -78.6(4)
N4 Zn1 N3 C28 106.2(4)
O2 Zn1 N3 C32 -172.9(3)
O1 Zn1 N3 C32 25.9(3)
N1 Zn1 N3 C32 99.4(4)
N4 Zn1 N3 C32 -75.7(3)
C35 C37 N4 C33 -1.2(8)
C35 C37 N4 Zn1 175.8(5)
C34 C33 N4 C37 0.7(7)
C34 C33 N4 Zn1 -176.3(4)
O2 Zn1 N4 C37 -166.7(4)
O1 Zn1 N4 C37 8.9(4)
N1 Zn1 N4 C37 -74.7(4)
N3 Zn1 N4 C37 102.3(4)
O2 Zn1 N4 C33 10.1(3)
O1 Zn1 N4 C33 -174.3(3)
N1 Zn1 N4 C33 102.1(3)
N3 Zn1 N4 C33 -80.9(3)
C39 C38 N5 C42 0.6(6)
C39 C38 N5 Zn2 -176.0(3)
C41 C42 N5 C38 -0.1(6)
C41 C42 N5 Zn2 176.6(3)
O3 Zn2 N5 C38 -24.6(3)
O4 Zn2 N5 C38 159.6(3)
N2 Zn2 N5 C38 -117.8(3)
N6 Zn2 N5 C38 65.8(3)
O3 Zn2 N5 C42 158.9(3)
O4 Zn2 N5 C42 -16.9(3)
N2 Zn2 N5 C42 65.7(3)
N6 Zn2 N5 C42 -110.7(3)
C46 C47 N6 C43 1.4(7)
C46 C47 N6 Zn2 175.5(4)
C44 C43 N6 C47 0.1(6)
C44 C43 N6 Zn2 -174.2(3)
O3 Zn2 N6 C47 -6.8(3)
O4 Zn2 N6 C47 148.7(3)
N2 Zn2 N6 C47 76.4(5)
N5 Zn2 N6 C47 -112.7(3)
O3 Zn2 N6 C43 167.2(3)
O4 Zn2 N6 C43 -37.3(3)
N2 Zn2 N6 C43 -109.6(4)
N5 Zn2 N6 C43 61.2(3)
C52 N7 C48 C49 0.0
N7 C48 C49 C50 0.0
C48 C49 C50 C51 0.0
C49 C50 C51 C52 0.0
C50 C51 C52 N7 0.0
C48 N7 C52 C51 0.0
C2 C1 O1 Zn1 170.3(3)
C6 C1 O1 Zn1 -8.9(4)
O2 Zn1 O1 C1 68.8(4)
N1 Zn1 O1 C1 12.8(2)
N4 Zn1 O1 C1 -97.5(2)
N3 Zn1 O1 C1 158.5(2)
C10 C9 O2 Zn1 -175.1(2)
C8 C9 O2 Zn1 5.2(5)
O1 Zn1 O2 C9 -56.8(5)
N1 Zn1 O2 C9 -2.0(3)
N4 Zn1 O2 C9 109.8(3)
N3 Zn1 O2 C9 -146.6(3)
C17 C18 O3 Zn2 172.5(3)
C19 C18 O3 Zn2 -7.6(5)
O4 Zn2 O3 C18 72.3(4)
N2 Zn2 O3 C18 9.0(3)
N5 Zn2 O3 C18 -97.5(3)
N6 Zn2 O3 C18 166.8(3)
C24 C23 O4 Zn2 -166.3(3)
C22 C23 O4 Zn2 12.9(4)
O3 Zn2 O4 C23 -80.5(3)
N2 Zn2 O4 C23 -15.6(2)
N5 Zn2 O4 C23 89.6(2)
N6 Zn2 O4 C23 -174.1(2)
